data_7037214
loop_
_publ_author_name
'Lamberts, Kevin'
'Tegoni, Matteo'
'Jiang, Xiang'
'Kou, Hui-Zhong'
'Englert, Ulli'

_publ_section_title
;
 Silver complexation by metallacryptates.
;
_journal_issue 1
_journal_name_full 'Dalton transactions (Cambridge, England : 2003)'
_journal_page_first 284
_journal_page_last 295
_journal_paper_doi 10.1039/c5dt03749b
_journal_volume 45
_journal_year 2015
_chemical_absolute_configuration rmad
_chemical_formula_moiety 'C40.58 H68 Ag Cl5 Cu6 N8 O37.42'
_chemical_formula_sum 'C40.58 H68 Ag Cl5 Cu6 N8 O37.42'
_chemical_formula_weight 1933.07
_chemical_name_systematic
;
 ?
;
_space_group_crystal_system tetragonal
_space_group_IT_number 79
_space_group_name_Hall 'I 4'
_space_group_name_H-M_alt 'I 4'
_symmetry_space_group_name_Hall 'I 4'
_symmetry_space_group_name_H-M 'I 4'
_atom_sites_solution_hydrogens geom
_audit_creation_method SHELXL-2013
_audit_update_record
;
2015-09-24 deposited with the CCDC.
2015-11-12 downloaded from the CCDC.
;
_cell_angle_alpha 90
_cell_angle_beta 90
_cell_angle_gamma 90
_cell_formula_units_Z 2
_cell_length_a 13.512(3)
_cell_length_b 13.512(3)
_cell_length_c 18.097(6)
_cell_measurement_reflns_used 4112
_cell_measurement_temperature 100(2)
_cell_measurement_theta_max 25.86
_cell_measurement_theta_min 2.25
_cell_volume 3304.0(15)
_computing_structure_refinement 'SHELXL-2013 (Sheldrick, 2013)'
_diffrn_ambient_temperature 100(2)
_diffrn_measured_fraction_theta_full 0.998
_diffrn_measured_fraction_theta_max 0.999
_diffrn_measurement_device_type 'Bruker D8 goniometer with APEX CCD detector'
_diffrn_measurement_method '\w scans'
_diffrn_radiation_type MoK\a
_diffrn_radiation_wavelength 0.71073
_diffrn_reflns_av_R_equivalents 0.0832
_diffrn_reflns_av_unetI/netI 0.0630
_diffrn_reflns_laue_measured_fraction_full 0.998
_diffrn_reflns_laue_measured_fraction_max 0.999
_diffrn_reflns_limit_h_max 16
_diffrn_reflns_limit_h_min -17
_diffrn_reflns_limit_k_max 17
_diffrn_reflns_limit_k_min -17
_diffrn_reflns_limit_l_max 22
_diffrn_reflns_limit_l_min -22
_diffrn_reflns_number 18924
_diffrn_reflns_point_group_measured_fraction_full 0.998
_diffrn_reflns_point_group_measured_fraction_max 0.996
_diffrn_reflns_theta_full 25.242
_diffrn_reflns_theta_max 26.782
_diffrn_reflns_theta_min 2.251
_diffrn_source microsource
_exptl_absorpt_coefficient_mu 2.488
_exptl_absorpt_correction_T_max .7454
_exptl_absorpt_correction_T_min .5330
_exptl_absorpt_correction_type multi-scan
_exptl_absorpt_process_details SADABS
_exptl_crystal_colour blue
_exptl_crystal_density_diffrn 1.943
_exptl_crystal_description block
_exptl_crystal_F_000 1946
_exptl_crystal_size_max 0.240
_exptl_crystal_size_mid 0.230
_exptl_crystal_size_min 0.090
_refine_diff_density_max 0.930
_refine_diff_density_min -0.888
_refine_diff_density_rms 0.127
_refine_ls_abs_structure_details
;
 Flack x determined using 1224 quotients [(I+)-(I-)]/[(I+)+(I-)]
 (Parsons and Flack (2004), Acta Cryst. A60, s61).
;
_refine_ls_abs_structure_Flack 0.04(2)
_refine_ls_extinction_method none
_refine_ls_goodness_of_fit_ref 1.040
_refine_ls_hydrogen_treatment constr
_refine_ls_matrix_type full
_refine_ls_number_parameters 241
_refine_ls_number_reflns 3532
_refine_ls_number_restraints 159
_refine_ls_restrained_S_all 1.045
_refine_ls_R_factor_all 0.0672
_refine_ls_R_factor_gt 0.0544
_refine_ls_shift/su_max 0.000
_refine_ls_shift/su_mean 0.000
_refine_ls_structure_factor_coef Fsqd
_refine_ls_weighting_details
;
 w=1/[\s^2^(Fo^2^)+(0.0800P)^2^+10.0000P]
 where P=(Fo^2^+2Fc^2^)/3
;
_refine_ls_weighting_scheme calc
_refine_ls_wR_factor_gt 0.1408
_refine_ls_wR_factor_ref 0.1496
_reflns_Friedel_coverage 0.931
_reflns_friedel_fraction_full 0.999
_reflns_friedel_fraction_max 0.993
_reflns_number_gt 2912
_reflns_number_total 3532
_reflns_threshold_expression 'I > 2\s(I)'
_cod_data_source_file c5dt03749b2.cif
_cod_data_source_block H-1a
_cod_depositor_comments 'Adding full bibliography for 7037214--7037217.cif.'
_cod_original_cell_volume 3304.2(18)
_cod_database_code 7037214
_shelx_space_group_comment
;
The symmetry employed for this shelxl refinement is uniquely defined
by the following loop, which should always be used as a source of
symmetry information in preference to the above space-group names.
They are only intended as comments.
;
_shelx_estimated_absorpt_t_min 0.587
_shelx_estimated_absorpt_t_max 0.807
_shelxl_version_number 2013-2

loop_
_space_group_symop_operation_xyz
'x, y, z'
'-y, x, z'
'-x, -y, z'
'y, -x, z'
'x+1/2, y+1/2, z+1/2'
'-y+1/2, x+1/2, z+1/2'
'-x+1/2, -y+1/2, z+1/2'
'y+1/2, -x+1/2, z+1/2'

loop_
_atom_site_label
_atom_site_type_symbol
_atom_site_fract_x
_atom_site_fract_y
_atom_site_fract_z
_atom_site_U_iso_or_equiv
_atom_site_adp_type
_atom_site_occupancy
_atom_site_site_symmetry_order
_atom_site_calc_flag
_atom_site_refinement_flags_posn
_atom_site_refinement_flags_adp
_atom_site_refinement_flags_occupancy
_atom_site_disorder_assembly
_atom_site_disorder_group
Ag1 Ag 0.5000 0.5000 0.5009(4) 0.0218(3) Uani 1 4 d S T P . .
Cu1 Cu 0.5000 0.5000 0.6918(4) 0.0362(7) Uani 1 4 d S T P . .
Cu2 Cu 0.74068(8) 0.60819(8) 0.5028(4) 0.0331(3) Uani 1 1 d . . . . .
Cu3 Cu 0.5000 0.5000 0.3072(4) 0.0369(8) Uani 1 4 d S T P . .
N1 N 0.8421(7) 0.6112(8) 0.5819(8) 0.045(2) Uani 1 1 d . U . . .
H1 H 0.8996 0.5705 0.5650 0.054 Uiso 1 1 calc R U . . .
O1 O 0.6531(6) 0.5530(5) 0.5769(6) 0.0269(16) Uani 1 1 d . U . . .
O2 O 0.6457(6) 0.5047(7) 0.6933(6) 0.048(2) Uani 1 1 d . U . . .
C1 C 0.6921(9) 0.5377(8) 0.6393(7) 0.035(2) Uani 1 1 d . U . . .
C2 C 0.8000(9) 0.5625(10) 0.6505(8) 0.046(3) Uani 1 1 d . U . . .
H2A H 0.8373 0.4999 0.6602 0.056 Uiso 1 1 calc R U . . .
C3 C 0.8180(14) 0.6330(16) 0.7131(12) 0.082(5) Uani 1 1 d . U . . .
H5A H 0.8336 0.5972 0.7593 0.098 Uiso 1 1 calc R U . . .
H5B H 0.7598 0.6761 0.7215 0.098 Uiso 1 1 calc R U . . .
C4 C 0.9079(13) 0.6937(15) 0.6857(12) 0.082(5) Uani 1 1 d . U . . .
H4A H 0.9134 0.7578 0.7119 0.099 Uiso 1 1 calc R U . . .
H4B H 0.9706 0.6564 0.6913 0.099 Uiso 1 1 calc R U . . .
C5 C 0.8805(10) 0.7074(11) 0.6055(10) 0.060(3) Uani 1 1 d . U . . .
H3A H 0.8293 0.7594 0.6000 0.072 Uiso 1 1 calc R U . . .
H3B H 0.9392 0.7263 0.5759 0.072 Uiso 1 1 calc R U . . .
N2 N 0.8145(8) 0.6775(9) 0.4215(7) 0.050(3) Uani 1 1 d . U . . .
H2 H 0.8307 0.7462 0.4382 0.060 Uiso 1 1 calc R U . . .
O3 O 0.6415(6) 0.5804(6) 0.4292(6) 0.0355(19) Uani 1 1 d . U . . .
O4 O 0.6027(6) 0.6015(6) 0.3089(6) 0.0432(19) Uani 1 1 d . U . . .
C6 C 0.6595(9) 0.6163(8) 0.3647(7) 0.037(2) Uani 1 1 d . U . . .
C7 C 0.7475(9) 0.6837(10) 0.3542(8) 0.047(3) Uani 1 1 d . U . . .
H6 H 0.7246 0.7534 0.3471 0.057 Uiso 1 1 calc R U . . .
C8 C 0.8138(12) 0.6525(15) 0.2891(11) 0.066(4) Uani 1 1 d . U . . .
H8A H 0.7740 0.6230 0.2488 0.079 Uiso 1 1 calc R U . . .
H8B H 0.8512 0.7097 0.2693 0.079 Uiso 1 1 calc R U . . .
C9 C 0.8815(17) 0.5782(17) 0.3223(12) 0.095(6) Uani 1 1 d . U . . .
H9A H 0.9408 0.5677 0.2911 0.114 Uiso 1 1 calc R U . . .
H9B H 0.8477 0.5140 0.3300 0.114 Uiso 1 1 calc R U . . .
C10 C 0.9090(10) 0.6274(16) 0.3969(11) 0.078(5) Uani 1 1 d . U . . .
H10A H 0.9303 0.5772 0.4334 0.094 Uiso 1 1 calc R U . . .
H10B H 0.9628 0.6763 0.3903 0.094 Uiso 1 1 calc R U . . .
Cl1 Cl 0.6397(2) 0.8514(2) 0.5188(5) 0.0621(14) Uani 1 1 d . U . . .
O5 O 0.6545(8) 0.7689(7) 0.5650(9) 0.083(4) Uani 1 1 d . U . . .
O6 O 0.5804(11) 0.8200(9) 0.4583(9) 0.087(3) Uani 1 1 d . U . . .
O7 O 0.7347(8) 0.8845(7) 0.4884(12) 0.106(5) Uani 1 1 d . U . . .
O8 O 0.5891(7) 0.9314(7) 0.5527(8) 0.069(3) Uani 1 1 d . U . . .
Cl2 Cl 0.5305(6) 0.3968(6) 0.8776(6) 0.0234(17) Uani 0.25 1 d D . P . .
O9 O 0.502(4) 0.4669(16) 0.8251(12) 0.049(5) Uiso 0.25 1 d D U P . .
O10 O 0.575(2) 0.3113(17) 0.8446(16) 0.049(5) Uiso 0.25 1 d D U P . .
O11 O 0.604(2) 0.440(2) 0.9264(16) 0.049(5) Uiso 0.25 1 d D U P . .
O12 O 0.4485(19) 0.365(2) 0.9210(17) 0.049(5) Uiso 0.25 1 d D U P . .
O13 O 0.518(4) 0.530(2) 0.1872(9) 0.030(6) Uiso 0.25 1 d D U P A -1
C11 C 0.492(10) 0.472(4) 0.1262(15) 0.030(6) Uiso 0.146(13) 1 d D U P A 1
O14 O 0.546(5) 0.409(5) 0.049(4) 0.030(6) Uiso 0.104(13) 1 d . U P A 2

loop_
_atom_site_aniso_label
_atom_site_aniso_U_11
_atom_site_aniso_U_22
_atom_site_aniso_U_33
_atom_site_aniso_U_23
_atom_site_aniso_U_13
_atom_site_aniso_U_12
Ag1 0.0228(4) 0.0228(4) 0.0197(5) 0.000 0.000 0.000
Cu1 0.0467(12) 0.0467(12) 0.0154(13) 0.000 0.000 0.000
Cu2 0.0224(5) 0.0301(6) 0.0466(6) -0.0013(9) -0.0006(8) -0.0051(4)
Cu3 0.0486(12) 0.0486(12) 0.0135(13) 0.000 0.000 0.000
N1 0.031(5) 0.036(5) 0.069(6) -0.009(4) -0.009(4) 0.001(4)
O1 0.025(3) 0.027(4) 0.029(4) 0.002(3) -0.010(3) -0.003(3)
O2 0.048(5) 0.060(5) 0.034(4) 0.010(4) -0.015(3) 0.001(4)
C1 0.037(5) 0.033(5) 0.036(4) -0.002(4) -0.015(4) 0.006(4)
C2 0.037(5) 0.051(6) 0.051(6) -0.010(5) -0.022(4) 0.004(4)
C3 0.065(9) 0.104(12) 0.077(8) -0.043(8) -0.018(7) -0.020(9)
C4 0.063(9) 0.088(10) 0.096(9) -0.034(7) -0.028(7) -0.014(8)
C5 0.029(6) 0.051(7) 0.099(9) -0.030(6) -0.013(6) -0.002(5)
N2 0.038(5) 0.054(6) 0.059(6) 0.004(4) 0.010(4) -0.023(4)
O3 0.036(4) 0.035(4) 0.035(4) 0.003(3) 0.000(3) -0.005(3)
O4 0.051(5) 0.052(5) 0.027(3) 0.003(3) 0.010(3) -0.002(4)
C6 0.043(5) 0.035(6) 0.034(4) 0.001(4) 0.005(4) -0.001(4)
C7 0.042(5) 0.046(6) 0.055(6) 0.004(5) 0.014(4) -0.005(4)
C8 0.046(7) 0.088(11) 0.064(7) 0.007(6) 0.024(5) 0.007(7)
C9 0.085(11) 0.115(12) 0.085(9) 0.007(8) 0.016(8) 0.030(10)
C10 0.030(6) 0.122(13) 0.083(9) 0.007(8) 0.028(6) -0.006(6)
Cl1 0.0420(16) 0.0221(13) 0.122(4) 0.0066(15) 0.0140(18) 0.0004(11)
O5 0.051(6) 0.033(5) 0.165(10) 0.023(6) 0.009(6) 0.001(4)
O6 0.091(8) 0.059(6) 0.111(8) 0.003(6) 0.023(6) 0.019(6)
O7 0.069(6) 0.032(5) 0.219(15) 0.013(8) 0.061(8) -0.002(4)
O8 0.045(5) 0.027(4) 0.133(9) 0.000(5) 0.009(5) -0.001(4)
Cl2 0.025(4) 0.025(4) 0.020(4) 0.004(3) 0.003(3) 0.006(4)

loop_
_atom_type_symbol
_atom_type_description
_atom_type_scat_dispersion_real
_atom_type_scat_dispersion_imag
_atom_type_scat_source
C C 0.0033 0.0016 'International Tables Vol C Tables 4.2.6.8 and 6.1.1.4'
H H 0.0000 0.0000 'International Tables Vol C Tables 4.2.6.8 and 6.1.1.4'
Ag Ag -0.8971 1.1015 'International Tables Vol C Tables 4.2.6.8 and 6.1.1.4'
Cl Cl 0.1484 0.1585 'International Tables Vol C Tables 4.2.6.8 and 6.1.1.4'
Cu Cu 0.3201 1.2651 'International Tables Vol C Tables 4.2.6.8 and 6.1.1.4'
N N 0.0061 0.0033 'International Tables Vol C Tables 4.2.6.8 and 6.1.1.4'
O O 0.0106 0.0060 'International Tables Vol C Tables 4.2.6.8 and 6.1.1.4'

loop_
_geom_angle_atom_site_label_1
_geom_angle_atom_site_label_2
_geom_angle_atom_site_label_3
_geom_angle
_geom_angle_site_symmetry_1
_geom_angle_site_symmetry_3
O3 Ag1 O3 75.05(17) 3_665 4_565
O3 Ag1 O3 118.9(4) 3_665 .
O3 Ag1 O3 75.05(17) 4_565 .
O3 Ag1 O3 75.05(17) 3_665 2_655
O3 Ag1 O3 118.9(4) 4_565 2_655
O3 Ag1 O3 75.05(17) . 2_655
O3 Ag1 O1 170.9(2) 3_665 .
O3 Ag1 O1 97.9(2) 4_565 .
O3 Ag1 O1 63.4(2) . .
O3 Ag1 O1 113.8(2) 2_655 .
O3 Ag1 O1 113.8(2) 3_665 2_655
O3 Ag1 O1 170.9(2) 4_565 2_655
O3 Ag1 O1 97.9(2) . 2_655
O3 Ag1 O1 63.4(2) 2_655 2_655
O1 Ag1 O1 73.57(16) . 2_655
O3 Ag1 O1 63.4(2) 3_665 3_665
O3 Ag1 O1 113.8(2) 4_565 3_665
O3 Ag1 O1 170.9(2) . 3_665
O3 Ag1 O1 97.9(2) 2_655 3_665
O1 Ag1 O1 115.7(3) . 3_665
O1 Ag1 O1 73.57(16) 2_655 3_665
O3 Ag1 O1 97.9(2) 3_665 4_565
O3 Ag1 O1 63.4(2) 4_565 4_565
O3 Ag1 O1 113.8(2) . 4_565
O3 Ag1 O1 170.9(2) 2_655 4_565
O1 Ag1 O1 73.57(16) . 4_565
O1 Ag1 O1 115.7(3) 2_655 4_565
O1 Ag1 O1 73.57(16) 3_665 4_565
O2 Cu1 O2 178.4(5) . 3_665
O2 Cu1 O2 89.988(8) . 4_565
O2 Cu1 O2 89.988(9) 3_665 4_565
O2 Cu1 O2 89.988(9) . 2_655
O2 Cu1 O2 89.988(8) 3_665 2_655
O2 Cu1 O2 178.4(5) 4_565 2_655
O3 Cu2 O1 88.8(3) . .
O3 Cu2 N1 169.8(4) . .
O1 Cu2 N1 86.0(4) . .
O3 Cu2 N2 86.0(4) . .
O1 Cu2 N2 171.7(4) . .
N1 Cu2 N2 100.1(4) . .
O4 Cu3 O4 178.2(5) . 3_665
O4 Cu3 O4 89.985(8) . 4_565
O4 Cu3 O4 89.985(8) 3_665 4_565
O4 Cu3 O4 89.985(8) . 2_655
O4 Cu3 O4 89.985(9) 3_665 2_655
O4 Cu3 O4 178.2(5) 4_565 2_655
O4 Cu3 O13 79.0(7) . .
O4 Cu3 O13 102.8(7) 3_665 .
O4 Cu3 O13 94.0(15) 4_565 .
O4 Cu3 O13 87.8(15) 2_655 .
C5 N1 C2 106.3(11) . .
C5 N1 Cu2 118.3(9) . .
C2 N1 Cu2 108.8(7) . .
C5 N1 H1 107.7 . .
C2 N1 H1 107.7 . .
Cu2 N1 H1 107.7 . .
C1 O1 Cu2 115.3(8) . .
C1 O1 Ag1 139.8(7) . .
Cu2 O1 Ag1 103.1(3) . .
C1 O2 Cu1 120.3(7) . .
O2 C1 O1 123.5(11) . .
O2 C1 C2 117.5(9) . .
O1 C1 C2 119.0(11) . .
C3 C2 C1 113.4(12) . .
C3 C2 N1 106.3(13) . .
C1 C2 N1 110.5(9) . .
C3 C2 H2A 108.8 . .
C1 C2 H2A 108.8 . .
N1 C2 H2A 108.8 . .
C2 C3 C4 102.8(15) . .
C2 C3 H5A 111.2 . .
C4 C3 H5A 111.2 . .
C2 C3 H5B 111.2 . .
C4 C3 H5B 111.2 . .
H5A C3 H5B 109.1 . .
C5 C4 C3 100.3(12) . .
C5 C4 H4A 111.7 . .
C3 C4 H4A 111.7 . .
C5 C4 H4B 111.7 . .
C3 C4 H4B 111.7 . .
H4A C4 H4B 109.5 . .
N1 C5 C4 104.9(14) . .
N1 C5 H3A 110.8 . .
C4 C5 H3A 110.8 . .
N1 C5 H3B 110.8 . .
C4 C5 H3B 110.8 . .
H3A C5 H3B 108.8 . .
C10 N2 C7 107.0(11) . .
C10 N2 Cu2 115.2(10) . .
C7 N2 Cu2 108.4(7) . .
C10 N2 H2 108.7 . .
C7 N2 H2 108.7 . .
Cu2 N2 H2 108.7 . .
C6 O3 Cu2 114.9(8) . .
C6 O3 Ag1 139.7(8) . .
Cu2 O3 Ag1 104.7(3) . .
C6 O4 Cu3 123.2(7) . .
O4 C6 O3 122.7(11) . .
O4 C6 C7 117.9(10) . .
O3 C6 C7 119.3(11) . .
C6 C7 N2 109.6(9) . .
C6 C7 C8 112.9(12) . .
N2 C7 C8 104.6(11) . .
C6 C7 H6 109.9 . .
N2 C7 H6 109.9 . .
C8 C7 H6 109.9 . .
C9 C8 C7 103.5(15) . .
C9 C8 H8A 111.1 . .
C7 C8 H8A 111.1 . .
C9 C8 H8B 111.1 . .
C7 C8 H8B 111.1 . .
H8A C8 H8B 109.0 . .
C8 C9 C10 102.1(16) . .
C8 C9 H9A 111.3 . .
C10 C9 H9A 111.3 . .
C8 C9 H9B 111.3 . .
C10 C9 H9B 111.3 . .
H9A C9 H9B 109.2 . .
N2 C10 C9 104.3(13) . .
N2 C10 H10A 110.9 . .
C9 C10 H10A 110.9 . .
N2 C10 H10B 110.9 . .
C9 C10 H10B 110.9 . .
H10A C10 H10B 108.9 . .
O5 Cl1 O8 114.6(8) . .
O5 Cl1 O6 107.5(8) . .
O8 Cl1 O6 106.8(7) . .
O5 Cl1 O7 109.9(8) . .
O8 Cl1 O7 110.6(6) . .
O6 Cl1 O7 107.1(11) . .
O9 Cl2 O12 111.5(18) . .
O9 Cl2 O10 112.3(13) . .
O12 Cl2 O10 108.4(14) . .
O9 Cl2 O11 109.2(14) . .
O12 Cl2 O11 108.4(12) . .
O10 Cl2 O11 106.9(15) . .

loop_
_geom_bond_atom_site_label_1
_geom_bond_atom_site_label_2
_geom_bond_distance
_geom_bond_site_symmetry_2
Ag1 O3 2.553(9) 3_665
Ag1 O3 2.553(9) 4_565
Ag1 O3 2.553(9) .
Ag1 O3 2.553(9) 2_655
Ag1 O1 2.586(7) .
Ag1 O1 2.586(7) 2_655
Ag1 O1 2.586(7) 3_665
Ag1 O1 2.586(7) 4_565
Cu1 O2 1.970(9) .
Cu1 O2 1.970(9) 3_665
Cu1 O2 1.970(9) 4_565
Cu1 O2 1.970(9) 2_655
Cu2 O3 1.926(9) .
Cu2 O1 1.937(8) .
Cu2 N1 1.983(10) .
Cu2 N2 2.009(10) .
Cu3 O4 1.951(9) .
Cu3 O4 1.951(9) 3_665
Cu3 O4 1.951(9) 4_565
Cu3 O4 1.951(9) 2_655
Cu3 O13 2.22(2) .
N1 C5 1.463(16) .
N1 C2 1.515(18) .
N1 H1 1.0000 .
O1 C1 1.264(12) .
O2 C1 1.243(14) .
C1 C2 1.510(16) .
C2 C3 1.500(19) .
C2 H2A 1.0000 .
C3 C4 1.55(3) .
C3 H5A 0.9900 .
C3 H5B 0.9900 .
C4 C5 1.51(3) .
C4 H4A 0.9900 .
C4 H4B 0.9900 .
C5 H3A 0.9900 .
C5 H3B 0.9900 .
N2 C10 1.511(19) .
N2 C7 1.520(17) .
N2 H2 1.0000 .
O3 C6 1.289(13) .
O4 C6 1.283(14) .
C6 C7 1.510(17) .
C7 C8 1.539(19) .
C7 H6 1.0000 .
C8 C9 1.49(3) .
C8 H8A 0.9900 .
C8 H8B 0.9900 .
C9 C10 1.55(3) .
C9 H9A 0.9900 .
C9 H9B 0.9900 .
C10 H10A 0.9900 .
C10 H10B 0.9900 .
Cl1 O5 1.407(12) .
Cl1 O8 1.418(10) .
Cl1 O6 1.421(16) .
Cl1 O7 1.468(11) .
Cl2 O9 1.40(2) .
Cl2 O12 1.42(2) .
Cl2 O10 1.43(2) .
Cl2 O11 1.45(2) .
Cl2 O11 1.51(3) 4_565
O13 C11 1.3998(15) .
